data_2229421
loop_
_publ_author_name
'Xu, Qian'
'Zhao, Min Min'

_publ_section_title
;
 4-Bromo-3-methylanilinium perchlorate 18-crown-6 clathrate
;
_journal_coeditor_code JH2260
_journal_issue 3
_journal_name_full 'Acta Crystallographica Section E'
_journal_page_first o579
_journal_paper_doi 10.1107/S1600536811003540
_journal_volume 67
_journal_year 2011
_chemical_formula_iupac 'C7 H9 Br N +, Cl O4 -, C12 H24 O6'
_chemical_formula_moiety 'C7 H9 Br N +, Cl O4 -, C12 H24 O6'
_chemical_formula_sum 'C19 H33 Br Cl N O10'
_chemical_formula_weight 550.81
_chemical_name_systematic
;
4-Bromo-3-methylanilinium perchlorate--18-crown-6 (1/1)
;
_space_group_IT_number 14
_symmetry_cell_setting monoclinic
_symmetry_space_group_name_Hall '-P 2ybc'
_symmetry_space_group_name_H-M 'P 1 21/c 1'
_atom_sites_solution_hydrogens geom
_atom_sites_solution_primary direct
_atom_sites_solution_secondary difmap
_audit_creation_method SHELXL-97
_cell_angle_alpha 90.00
_cell_angle_beta 94.05(3)
_cell_angle_gamma 90.00
_cell_formula_units_Z 4
_cell_length_a 11.967(2)
_cell_length_b 13.446(3)
_cell_length_c 15.677(3)
_cell_measurement_reflns_used 20001
_cell_measurement_temperature 296(2)
_cell_measurement_theta_max 27.34
_cell_measurement_theta_min 3.01
_cell_volume 2516.3(9)
_computing_cell_refinement '<i>CrystalClear</i> (Rigaku, 2005)'
_computing_data_collection '<i>CrystalClear</i> (Rigaku, 2005)'
_computing_data_reduction '<i>CrystalClear</i> (Rigaku, 2005)'
_computing_molecular_graphics '<i>SHELXTL</i> (Sheldrick, 2008)'
_computing_publication_material '<i>SHELXTL</i> (Sheldrick, 2008)'
_computing_structure_refinement '<i>SHELXL97</i> (Sheldrick, 2008)'
_computing_structure_solution '<i>SHELXS97</i> (Sheldrick, 2008)'
_diffrn_ambient_temperature 296(2)
_diffrn_detector_area_resol_mean 28.5714
_diffrn_measured_fraction_theta_full 0.993
_diffrn_measured_fraction_theta_max 0.993
_diffrn_measurement_device_type 'Rigaku SCXmini'
_diffrn_measurement_method CCD_Profile_fitting
_diffrn_radiation_monochromator graphite
_diffrn_radiation_source 'fine-focus sealed tube'
_diffrn_radiation_type MoK\a
_diffrn_radiation_wavelength 0.71073
_diffrn_reflns_av_R_equivalents 0.0660
_diffrn_reflns_av_sigmaI/netI 0.0519
_diffrn_reflns_limit_h_max 15
_diffrn_reflns_limit_h_min -15
_diffrn_reflns_limit_k_max 17
_diffrn_reflns_limit_k_min -17
_diffrn_reflns_limit_l_max 20
_diffrn_reflns_limit_l_min -20
_diffrn_reflns_number 25007
_diffrn_reflns_theta_full 27.34
_diffrn_reflns_theta_max 27.34
_diffrn_reflns_theta_min 3.01
_diffrn_standards_number 0
_exptl_absorpt_coefficient_mu 1.790
_exptl_absorpt_correction_T_max 0.699
_exptl_absorpt_correction_T_min 0.530
_exptl_absorpt_correction_type multi-scan
_exptl_absorpt_process_details '(<i>CrystalClear</i>; Rigaku, 2005)'
_exptl_crystal_colour Colorless
_exptl_crystal_density_diffrn 1.454
_exptl_crystal_density_method 'not measured'
_exptl_crystal_description Prism
_exptl_crystal_F_000 1144
_exptl_crystal_size_max 0.4000
_exptl_crystal_size_mid 0.3000
_exptl_crystal_size_min 0.2000
_refine_diff_density_max 0.405
_refine_diff_density_min -0.979
_refine_ls_extinction_method none
_refine_ls_goodness_of_fit_ref 1.087
_refine_ls_hydrogen_treatment constr
_refine_ls_matrix_type full
_refine_ls_number_parameters 289
_refine_ls_number_reflns 5665
_refine_ls_number_restraints 0
_refine_ls_restrained_S_all 1.087
_refine_ls_R_factor_all 0.0900
_refine_ls_R_factor_gt 0.0604
_refine_ls_shift/su_max 0.001
_refine_ls_shift/su_mean 0.000
_refine_ls_structure_factor_coef Fsqd
_refine_ls_weighting_details 'calc w=1/[\s^2^(Fo^2^)+(0.0769P)^2^+0.8528P] where P=(Fo^2^+2Fc^2^)/3'
_refine_ls_weighting_scheme calc
_refine_ls_wR_factor_gt 0.1401
_refine_ls_wR_factor_ref 0.1570
_reflns_number_gt 4005
_reflns_number_total 5665
_reflns_threshold_expression I>2\s(I)
_cod_data_source_file jh2260.cif
_cod_data_source_block I
_cod_original_sg_symbol_H-M 'P 21/c'
_cod_database_code 2229421
_cod_database_fobs_code 2229421

loop_
_symmetry_equiv_pos_as_xyz
'x, y, z'
'-x, y+1/2, -z+1/2'
'-x, -y, -z'
'x, -y-1/2, z-1/2'

loop_
_atom_site_type_symbol
_atom_site_label
_atom_site_fract_x
_atom_site_fract_y
_atom_site_fract_z
_atom_site_U_iso_or_equiv
_atom_site_adp_type
_atom_site_calc_flag
_atom_site_refinement_flags
_atom_site_occupancy
_atom_site_disorder_assembly
_atom_site_disorder_group
Br Br1 0.19928(4) 1.01458(3) -0.00712(3) 0.06334(18) Uani d . 1 . .
O O8 0.0452(2) 0.60635(19) 0.30049(15) 0.0495(6) Uani d . 1 . .
N N1 0.2459(2) 0.72782(19) 0.29922(16) 0.0367(6) Uani d . 1 . .
H H1A 0.1796 0.7195 0.3206 0.055 Uiso calc R 1 . .
H H1B 0.2937 0.7545 0.3389 0.055 Uiso calc R 1 . .
H H1E 0.2719 0.6692 0.2833 0.055 Uiso calc R 1 . .
O O9 0.0542(2) 0.78578(18) 0.39854(15) 0.0499(6) Uani d . 1 . .
C C15 0.3203(3) 0.8828(2) 0.1107(2) 0.0370(7) Uani d . 1 . .
C C16 0.2147(3) 0.9217(2) 0.08602(19) 0.0398(7) Uani d . 1 . .
O O6 0.4462(2) 0.59829(19) 0.29366(17) 0.0551(7) Uani d . 1 . .
O O5 0.4715(2) 0.78411(19) 0.37212(16) 0.0518(6) Uani d . 1 . .
O O7 0.2319(2) 0.53548(19) 0.21645(17) 0.0554(7) Uani d . 1 . .
O O10 0.2751(2) 0.84908(18) 0.45312(16) 0.0506(6) Uani d . 1 . .
C C13 0.2336(3) 0.7946(2) 0.22444(19) 0.0332(7) Uani d . 1 . .
C C17 0.1196(3) 0.8976(3) 0.1282(2) 0.0453(8) Uani d . 1 . .
H H17A 0.0503 0.9242 0.1098 0.054 Uiso calc R 1 . .
C C18 0.1292(3) 0.8336(2) 0.1982(2) 0.0415(8) Uani d . 1 . .
H H18A 0.0664 0.8171 0.2270 0.050 Uiso calc R 1 . .
C C14 0.3275(3) 0.8187(2) 0.1809(2) 0.0398(7) Uani d . 1 . .
H H14A 0.3966 0.7914 0.1990 0.048 Uiso calc R 1 . .
C C11 0.5624(3) 0.7135(3) 0.3751(3) 0.0545(10) Uani d . 1 . .
H H11A 0.5601 0.6721 0.4256 0.065 Uiso calc R 1 . .
H H11B 0.6335 0.7484 0.3781 0.065 Uiso calc R 1 . .
C C6 -0.0296(3) 0.7105(3) 0.4065(2) 0.0537(9) Uani d . 1 . .
H H6A -0.0976 0.7405 0.4250 0.064 Uiso calc R 1 . .
H H6B -0.0033 0.6619 0.4490 0.064 Uiso calc R 1 . .
C C10 0.4740(3) 0.8459(3) 0.4471(3) 0.0600(10) Uani d . 1 . .
H H10A 0.5406 0.8872 0.4499 0.072 Uiso calc R 1 . .
H H10B 0.4766 0.8045 0.4979 0.072 Uiso calc R 1 . .
C C7 0.0804(3) 0.8360(3) 0.4778(2) 0.0562(10) Uani d . 1 . .
H H7A 0.1013 0.7881 0.5224 0.067 Uiso calc R 1 . .
H H7B 0.0155 0.8726 0.4944 0.067 Uiso calc R 1 . .
C C19 0.4241(3) 0.9087(3) 0.0644(3) 0.0580(10) Uani d . 1 . .
H H19A 0.4878 0.8747 0.0911 0.087 Uiso calc R 1 . .
H H19B 0.4366 0.9792 0.0673 0.087 Uiso calc R 1 . .
H H19C 0.4132 0.8887 0.0056 0.087 Uiso calc R 1 . .
C C8 0.1762(3) 0.9065(3) 0.4666(3) 0.0579(10) Uani d . 1 . .
H H8A 0.1585 0.9496 0.4180 0.070 Uiso calc R 1 . .
H H8B 0.1891 0.9476 0.5172 0.070 Uiso calc R 1 . .
C C3 0.1271(4) 0.4814(3) 0.2176(3) 0.0600(10) Uani d . 1 . .
H H3A 0.1286 0.4386 0.2675 0.072 Uiso calc R 1 . .
H H3B 0.1164 0.4401 0.1670 0.072 Uiso calc R 1 . .
C C5 -0.0538(3) 0.6604(3) 0.3215(2) 0.0517(9) Uani d . 1 . .
H H5A -0.1164 0.6149 0.3244 0.062 Uiso calc R 1 . .
H H5B -0.0733 0.7096 0.2778 0.062 Uiso calc R 1 . .
C C4 0.0330(3) 0.5545(3) 0.2200(2) 0.0539(9) Uani d . 1 . .
H H4A 0.0356 0.6014 0.1731 0.065 Uiso calc R 1 . .
H H4B -0.0383 0.5201 0.2144 0.065 Uiso calc R 1 . .
C C9 0.3713(3) 0.9105(3) 0.4438(3) 0.0583(10) Uani d . 1 . .
H H9A 0.3780 0.9592 0.4895 0.070 Uiso calc R 1 . .
H H9B 0.3633 0.9457 0.3897 0.070 Uiso calc R 1 . .
C C12 0.5517(3) 0.6502(3) 0.2967(3) 0.0573(10) Uani d . 1 . .
H H12A 0.5554 0.6914 0.2462 0.069 Uiso calc R 1 . .
H H12B 0.6128 0.6027 0.2978 0.069 Uiso calc R 1 . .
C C1 0.4329(4) 0.5300(4) 0.2234(4) 0.0794(15) Uani d . 1 . .
H H1C 0.4969 0.4856 0.2243 0.095 Uiso calc R 1 . .
H H1D 0.4290 0.5664 0.1698 0.095 Uiso calc R 1 . .
C C2 0.3278(4) 0.4705(3) 0.2295(4) 0.0794(15) Uani d . 1 . .
H H2A 0.3239 0.4185 0.1866 0.095 Uiso calc R 1 . .
H H2B 0.3280 0.4395 0.2854 0.095 Uiso calc R 1 . .
Cl Cl2 0.75937(7) 0.70425(7) 0.09959(6) 0.0485(2) Uani d . 1 . .
O O2 0.7570(3) 0.6235(2) 0.15986(19) 0.0709(8) Uani d . 1 . .
O O1 0.6613(3) 0.7637(3) 0.1044(3) 0.0979(12) Uani d . 1 . .
O O4 0.7607(3) 0.6624(3) 0.01394(19) 0.0784(9) Uani d . 1 . .
O O3 0.8582(3) 0.7636(3) 0.1177(2) 0.0849(10) Uani d . 1 . .

loop_
_atom_site_aniso_label
_atom_site_aniso_U_11
_atom_site_aniso_U_22
_atom_site_aniso_U_33
_atom_site_aniso_U_12
_atom_site_aniso_U_13
_atom_site_aniso_U_23
Br1 0.0687(3) 0.0700(3) 0.0526(3) 0.0157(2) 0.0132(2) 0.02676(19)
O8 0.0416(13) 0.0607(16) 0.0458(13) -0.0055(11) -0.0003(11) -0.0053(11)
N1 0.0388(14) 0.0358(14) 0.0359(14) -0.0015(11) 0.0058(11) 0.0020(11)
O9 0.0502(14) 0.0543(15) 0.0469(14) -0.0092(11) 0.0152(11) -0.0020(11)
C15 0.0384(17) 0.0343(16) 0.0393(17) 0.0015(13) 0.0110(14) -0.0005(13)
C16 0.052(2) 0.0352(17) 0.0332(16) 0.0051(14) 0.0053(14) 0.0025(13)
O6 0.0451(14) 0.0589(16) 0.0627(16) 0.0068(12) 0.0125(12) -0.0091(13)
O5 0.0417(14) 0.0535(15) 0.0588(16) 0.0012(11) -0.0066(12) 0.0054(12)
O7 0.0568(16) 0.0443(14) 0.0657(17) 0.0002(12) 0.0081(13) -0.0090(12)
O10 0.0548(15) 0.0390(13) 0.0585(16) -0.0048(11) 0.0074(12) -0.0054(11)
C13 0.0372(16) 0.0302(15) 0.0326(15) -0.0003(12) 0.0049(13) 0.0004(12)
C17 0.0337(17) 0.053(2) 0.050(2) 0.0103(15) 0.0032(15) 0.0062(16)
C18 0.0326(17) 0.0468(19) 0.0459(18) 0.0020(14) 0.0089(14) 0.0067(15)
C14 0.0338(17) 0.0399(18) 0.0461(18) 0.0050(14) 0.0054(14) 0.0034(14)
C11 0.0356(19) 0.056(2) 0.072(3) -0.0006(16) 0.0029(18) 0.019(2)
C6 0.044(2) 0.064(2) 0.056(2) -0.0041(17) 0.0191(17) 0.0041(18)
C10 0.053(2) 0.050(2) 0.073(3) -0.0102(18) -0.016(2) -0.007(2)
C7 0.065(3) 0.059(2) 0.047(2) -0.0005(19) 0.0175(18) -0.0075(17)
C19 0.047(2) 0.061(2) 0.068(3) 0.0070(18) 0.0247(19) 0.015(2)
C8 0.066(3) 0.051(2) 0.058(2) 0.0028(19) 0.0092(19) -0.0115(18)
C3 0.072(3) 0.046(2) 0.062(3) -0.0129(19) 0.003(2) -0.0103(18)
C5 0.0389(19) 0.057(2) 0.059(2) -0.0073(17) 0.0030(17) 0.0075(18)
C4 0.059(2) 0.058(2) 0.045(2) -0.0166(19) -0.0031(17) -0.0041(17)
C9 0.056(2) 0.045(2) 0.073(3) -0.0110(18) -0.004(2) -0.0066(18)
C12 0.0360(19) 0.073(3) 0.064(2) 0.0088(18) 0.0142(17) 0.013(2)
C1 0.065(3) 0.084(3) 0.091(4) 0.021(2) 0.015(3) -0.035(3)
C2 0.080(3) 0.051(3) 0.107(4) 0.008(2) 0.003(3) -0.032(3)
Cl2 0.0381(4) 0.0543(5) 0.0526(5) 0.0011(4) -0.0005(4) 0.0077(4)
O2 0.075(2) 0.0661(19) 0.0713(19) -0.0057(15) 0.0047(15) 0.0206(15)
O1 0.074(2) 0.105(3) 0.114(3) 0.043(2) 0.002(2) -0.002(2)
O4 0.080(2) 0.101(3) 0.0551(18) -0.0078(19) 0.0068(15) -0.0074(16)
O3 0.074(2) 0.097(2) 0.081(2) -0.0366(19) -0.0162(17) 0.0177(18)

loop_
_atom_type_symbol
_atom_type_description
_atom_type_scat_dispersion_real
_atom_type_scat_dispersion_imag
_atom_type_scat_source
C C 0.0033 0.0016 'International Tables Vol C Tables 4.2.6.8 and 6.1.1.4'
H H 0.0000 0.0000 'International Tables Vol C Tables 4.2.6.8 and 6.1.1.4'
N N 0.0061 0.0033 'International Tables Vol C Tables 4.2.6.8 and 6.1.1.4'
O O 0.0106 0.0060 'International Tables Vol C Tables 4.2.6.8 and 6.1.1.4'
Cl Cl 0.1484 0.1585 'International Tables Vol C Tables 4.2.6.8 and 6.1.1.4'
Br Br -0.2901 2.4595 'International Tables Vol C Tables 4.2.6.8 and 6.1.1.4'

loop_
_geom_angle_atom_site_label_1
_geom_angle_atom_site_label_2
_geom_angle_atom_site_label_3
_geom_angle_site_symmetry_1
_geom_angle_site_symmetry_3
_geom_angle
_geom_angle_publ_flag
C4 O8 C5 . . 114.1(3) ?
C13 N1 H1A . . 109.5 ?
C13 N1 H1B . . 109.5 ?
H1A N1 H1B . . 109.5 ?
C13 N1 H1E . . 109.5 ?
H1A N1 H1E . . 109.5 ?
H1B N1 H1E . . 109.5 ?
C7 O9 C6 . . 111.6(3) ?
C14 C15 C16 . . 117.0(3) ?
C14 C15 C19 . . 120.6(3) ?
C16 C15 C19 . . 122.3(3) ?
C17 C16 C15 . . 122.3(3) ?
C17 C16 Br1 . . 118.3(2) ?
C15 C16 Br1 . . 119.4(2) ?
C1 O6 C12 . . 112.7(3) ?
C10 O5 C11 . . 112.5(3) ?
C2 O7 C3 . . 112.0(3) ?
C9 O10 C8 . . 112.4(3) ?
C18 C13 C14 . . 120.5(3) ?
C18 C13 N1 . . 120.1(3) ?
C14 C13 N1 . . 119.4(3) ?
C18 C17 C16 . . 119.5(3) ?
C18 C17 H17A . . 120.2 ?
C16 C17 H17A . . 120.2 ?
C13 C18 C17 . . 119.2(3) ?
C13 C18 H18A . . 120.4 ?
C17 C18 H18A . . 120.4 ?
C13 C14 C15 . . 121.4(3) ?
C13 C14 H14A . . 119.3 ?
C15 C14 H14A . . 119.3 ?
O5 C11 C12 . . 109.2(3) ?
O5 C11 H11A . . 109.8 ?
C12 C11 H11A . . 109.8 ?
O5 C11 H11B . . 109.8 ?
C12 C11 H11B . . 109.8 ?
H11A C11 H11B . . 108.3 ?
O9 C6 C5 . . 109.3(3) ?
O9 C6 H6A . . 109.8 ?
C5 C6 H6A . . 109.8 ?
O9 C6 H6B . . 109.8 ?
C5 C6 H6B . . 109.8 ?
H6A C6 H6B . . 108.3 ?
O5 C10 C9 . . 109.7(3) ?
O5 C10 H10A . . 109.7 ?
C9 C10 H10A . . 109.7 ?
O5 C10 H10B . . 109.7 ?
C9 C10 H10B . . 109.7 ?
H10A C10 H10B . . 108.2 ?
O9 C7 C8 . . 108.5(3) ?
O9 C7 H7A . . 110.0 ?
C8 C7 H7A . . 110.0 ?
O9 C7 H7B . . 110.0 ?
C8 C7 H7B . . 110.0 ?
H7A C7 H7B . . 108.4 ?
C15 C19 H19A . . 109.5 ?
C15 C19 H19B . . 109.5 ?
H19A C19 H19B . . 109.5 ?
C15 C19 H19C . . 109.5 ?
H19A C19 H19C . . 109.5 ?
H19B C19 H19C . . 109.5 ?
O10 C8 C7 . . 108.7(3) ?
O10 C8 H8A . . 110.0 ?
C7 C8 H8A . . 110.0 ?
O10 C8 H8B . . 110.0 ?
C7 C8 H8B . . 110.0 ?
H8A C8 H8B . . 108.3 ?
O7 C3 C4 . . 108.9(3) ?
O7 C3 H3A . . 109.9 ?
C4 C3 H3A . . 109.9 ?
O7 C3 H3B . . 109.9 ?
C4 C3 H3B . . 109.9 ?
H3A C3 H3B . . 108.3 ?
O8 C5 C6 . . 108.5(3) ?
O8 C5 H5A . . 110.0 ?
C6 C5 H5A . . 110.0 ?
O8 C5 H5B . . 110.0 ?
C6 C5 H5B . . 110.0 ?
H5A C5 H5B . . 108.4 ?
O8 C4 C3 . . 108.0(3) ?
O8 C4 H4A . . 110.1 ?
C3 C4 H4A . . 110.1 ?
O8 C4 H4B . . 110.1 ?
C3 C4 H4B . . 110.1 ?
H4A C4 H4B . . 108.4 ?
O10 C9 C10 . . 108.9(3) ?
O10 C9 H9A . . 109.9 ?
C10 C9 H9A . . 109.9 ?
O10 C9 H9B . . 109.9 ?
C10 C9 H9B . . 109.9 ?
H9A C9 H9B . . 108.3 ?
O6 C12 C11 . . 109.1(3) ?
O6 C12 H12A . . 109.9 ?
C11 C12 H12A . . 109.9 ?
O6 C12 H12B . . 109.9 ?
C11 C12 H12B . . 109.9 ?
H12A C12 H12B . . 108.3 ?
O6 C1 C2 . . 109.9(4) ?
O6 C1 H1C . . 109.7 ?
C2 C1 H1C . . 109.7 ?
O6 C1 H1D . . 109.7 ?
C2 C1 H1D . . 109.7 ?
H1C C1 H1D . . 108.2 ?
O7 C2 C1 . . 109.3(4) ?
O7 C2 H2A . . 109.8 ?
C1 C2 H2A . . 109.8 ?
O7 C2 H2B . . 109.8 ?
C1 C2 H2B . . 109.8 ?
H2A C2 H2B . . 108.3 ?
O1 Cl2 O3 . . 110.3(2) ?
O1 Cl2 O2 . . 109.5(2) ?
O3 Cl2 O2 . . 110.04(19) ?
O1 Cl2 O4 . . 109.1(2) ?
O3 Cl2 O4 . . 109.5(2) ?
O2 Cl2 O4 . . 108.4(2) ?

loop_
_geom_bond_atom_site_label_1
_geom_bond_atom_site_label_2
_geom_bond_site_symmetry_2
_geom_bond_distance
_geom_bond_publ_flag
Br1 C16 . 1.921(3) ?
O8 C4 . 1.440(4) ?
O8 C5 . 1.448(4) ?
N1 C13 . 1.476(4) ?
N1 H1A . 0.8900 ?
N1 H1B . 0.8900 ?
N1 H1E . 0.8900 ?
O9 C7 . 1.430(4) ?
O9 C6 . 1.437(4) ?
C15 C14 . 1.396(4) ?
C15 C16 . 1.397(4) ?
C15 C19 . 1.523(4) ?
C16 C17 . 1.393(5) ?
O6 C1 . 1.435(5) ?
O6 C12 . 1.440(4) ?
O5 C10 . 1.437(5) ?
O5 C11 . 1.442(4) ?
O7 C2 . 1.445(5) ?
O7 C3 . 1.451(5) ?
O10 C9 . 1.432(4) ?
O10 C8 . 1.440(4) ?
C13 C18 . 1.390(4) ?
C13 C14 . 1.394(4) ?
C17 C18 . 1.393(4) ?
C17 H17A . 0.9300 ?
C18 H18A . 0.9300 ?
C14 H14A . 0.9300 ?
C11 C12 . 1.493(6) ?
C11 H11A . 0.9700 ?
C11 H11B . 0.9700 ?
C6 C5 . 1.503(5) ?
C6 H6A . 0.9700 ?
C6 H6B . 0.9700 ?
C10 C9 . 1.503(5) ?
C10 H10A . 0.9700 ?
C10 H10B . 0.9700 ?
C7 C8 . 1.507(5) ?
C7 H7A . 0.9700 ?
C7 H7B . 0.9700 ?
C19 H19A . 0.9600 ?
C19 H19B . 0.9600 ?
C19 H19C . 0.9600 ?
C8 H8A . 0.9700 ?
C8 H8B . 0.9700 ?
C3 C4 . 1.497(6) ?
C3 H3A . 0.9700 ?
C3 H3B . 0.9700 ?
C5 H5A . 0.9700 ?
C5 H5B . 0.9700 ?
C4 H4A . 0.9700 ?
C4 H4B . 0.9700 ?
C9 H9A . 0.9700 ?
C9 H9B . 0.9700 ?
C12 H12A . 0.9700 ?
C12 H12B . 0.9700 ?
C1 C2 . 1.498(7) ?
C1 H1C . 0.9700 ?
C1 H1D . 0.9700 ?
C2 H2A . 0.9700 ?
C2 H2B . 0.9700 ?
Cl2 O1 . 1.426(3) ?
Cl2 O3 . 1.439(3) ?
Cl2 O2 . 1.441(3) ?
Cl2 O4 . 1.457(3) ?

loop_
_geom_hbond_atom_site_label_D
_geom_hbond_atom_site_label_H
_geom_hbond_atom_site_label_A
_geom_hbond_site_symmetry_A
_geom_hbond_distance_DH
_geom_hbond_distance_HA
_geom_hbond_distance_DA
_geom_hbond_angle_DHA
N1 H1B O5 . 0.89 2.19 2.955(4) 144
N1 H1E O6 . 0.89 2.29 2.970(4) 133
N1 H1E O7 . 0.89 2.12 2.893(4) 145
N1 H1A O8 . 0.89 2.22 2.905(4) 134
N1 H1A O9 . 0.89 2.19 2.966(4) 145
N1 H1B O10 . 0.89 2.22 2.912(4) 134

loop_
_geom_torsion_atom_site_label_1
_geom_torsion_atom_site_label_2
_geom_torsion_atom_site_label_3
_geom_torsion_atom_site_label_4
_geom_torsion_site_symmetry_1
_geom_torsion_site_symmetry_2
_geom_torsion_site_symmetry_3
_geom_torsion_site_symmetry_4
_geom_torsion
_geom_torsion_publ_flag
C14 C15 C16 C17 . . . . -0.6(5) ?
C19 C15 C16 C17 . . . . 179.8(3) ?
C14 C15 C16 Br1 . . . . 177.5(2) ?
C19 C15 C16 Br1 . . . . -2.1(4) ?
C15 C16 C17 C18 . . . . 0.7(5) ?
Br1 C16 C17 C18 . . . . -177.4(3) ?
C14 C13 C18 C17 . . . . -0.5(5) ?
N1 C13 C18 C17 . . . . 179.1(3) ?
C16 C17 C18 C13 . . . . -0.2(5) ?
C18 C13 C14 C15 . . . . 0.6(5) ?
N1 C13 C14 C15 . . . . -178.9(3) ?
C16 C15 C14 C13 . . . . -0.1(5) ?
C19 C15 C14 C13 . . . . 179.6(3) ?
C10 O5 C11 C12 . . . . 178.1(3) ?
C7 O9 C6 C5 . . . . 180.0(3) ?
C11 O5 C10 C9 . . . . -174.4(3) ?
C6 O9 C7 C8 . . . . 174.6(3) ?
C9 O10 C8 C7 . . . . -178.6(3) ?
O9 C7 C8 O10 . . . . -67.0(4) ?
C2 O7 C3 C4 . . . . 169.7(4) ?
C4 O8 C5 C6 . . . . 180.0(3) ?
O9 C6 C5 O8 . . . . 66.3(4) ?
C5 O8 C4 C3 . . . . -164.9(3) ?
O7 C3 C4 O8 . . . . -66.0(4) ?
C8 O10 C9 C10 . . . . 169.2(3) ?
O5 C10 C9 O10 . . . . 68.3(4) ?
C1 O6 C12 C11 . . . . -175.7(4) ?
O5 C11 C12 O6 . . . . -60.0(4) ?
C12 O6 C1 C2 . . . . 173.7(4) ?
C3 O7 C2 C1 . . . . 177.2(4) ?
O6 C1 C2 O7 . . . . 67.1(5) ?

loop_
_cod_related_entry_id
_cod_related_entry_database
_cod_related_entry_code
1 ChemSpider 30656533
